data_2217424
loop_
_publ_author_name
'Krupkov\'a, Radmila'
'F\'abry, Jan'
'C\'isa\<rov\'a, Ivana'
'Van\<ek, P\<remysl'

_publ_section_title
;
 (Tetraoxidoselenato-\k<i>O</i>)tris(thiourea-\k<i>S</i>)zinc(II)
;
_journal_coeditor_code BQ2062
_journal_issue 2
_journal_name_full 'Acta Crystallographica Section E'
_journal_page_first m342
_journal_page_last m343
_journal_paper_doi 10.1107/S1600536808000743
_journal_volume 64
_journal_year 2008
_chemical_formula_iupac '[Zn (Se O4) (C H4 N2 S)3]'
_chemical_formula_moiety 'C3 H12 N6 S3, Se1 O4, Zn1'
_chemical_formula_sum 'C3 H12 N6 O4 S3 Se Zn'
_chemical_formula_weight 436.7
_chemical_name_systematic
;
(Tetraoxidoselenato-\kO)tris(thiourea-\kS)zinc(II)
;
_space_group_IT_number 29
_symmetry_cell_setting orthorhombic
_symmetry_space_group_name_Hall 'P 2c -2ac'
_symmetry_space_group_name_H-M 'P c a 21'
_cell_angle_alpha 90
_cell_angle_beta 90
_cell_angle_gamma 90
_cell_formula_units_Z 4
_cell_length_a 11.2045(2)
_cell_length_b 7.88240(10)
_cell_length_c 15.7960(2)
_cell_measurement_reflns_used 14388
_cell_measurement_temperature 292
_cell_measurement_theta_max 27.48
_cell_measurement_theta_min 1.00
_cell_volume 1395.08(4)
_computing_cell_refinement 'SCALEPACK (Otwinowski & Minor, 1997)'
_computing_data_collection 'COLLECT (Hooft, 1998)'
_computing_data_reduction 'SCALEPACK and DENZO (Otwinowski & Minor, 1997)'
_computing_molecular_graphics 'PLATON (Spek, 2003)'
_computing_publication_material '(JANA2000; Pet\<r\'i\<cek <i>et al.</i>,  2000)'
_computing_structure_refinement '(JANA2000; Pet\<r\'i\<cek <i>et al.</i>,  2000)'
_computing_structure_solution 'SIR97 (Altomare <i>et al.</i>,  1997)'
_diffrn_ambient_temperature 292
_diffrn_measured_fraction_theta_full 0.999
_diffrn_measured_fraction_theta_max 0.999
_diffrn_measurement_device_type 'Nonius KappaCCD'
_diffrn_measurement_method \w
_diffrn_radiation_monochromator graphite
_diffrn_radiation_source 'fine-focus sealed tube'
_diffrn_radiation_type 'Mo K\a'
_diffrn_radiation_wavelength 0.71069
_diffrn_reflns_av_R_equivalents 0.0385
_diffrn_reflns_av_sigmaI/netI 0.0200
_diffrn_reflns_limit_h_max 14
_diffrn_reflns_limit_h_min -14
_diffrn_reflns_limit_k_max 10
_diffrn_reflns_limit_k_min -10
_diffrn_reflns_limit_l_max 20
_diffrn_reflns_limit_l_min -19
_diffrn_reflns_number 23449
_diffrn_reflns_theta_full 27.49
_diffrn_reflns_theta_max 27.49
_diffrn_reflns_theta_min 3.16
_diffrn_standards_number 0
_exptl_absorpt_coefficient_mu 4.833
_exptl_absorpt_correction_T_max 0.602
_exptl_absorpt_correction_T_min 0.223
_exptl_absorpt_correction_type gaussian
_exptl_absorpt_process_details
;
(Coppens & Hamilton, 1970)
;
_exptl_crystal_colour colourless
_exptl_crystal_density_diffrn 2.07845
_exptl_crystal_description prism
_exptl_crystal_F_000 864
_exptl_crystal_size_max 0.35
_exptl_crystal_size_mid 0.25
_exptl_crystal_size_min 0.1
_refine_diff_density_max 0.36
_refine_diff_density_min -0.25
_refine_ls_abs_structure_details 'Flack (1983), 1492 Friedel pairs'
_refine_ls_abs_structure_Flack -0.020(6)
_refine_ls_extinction_coef 1.65(5)
_refine_ls_extinction_method 'B-C type 1 Lorentzian isotropic (Becker & Coppens, 1974)'
_refine_ls_goodness_of_fit_ref 1.52
_refine_ls_hydrogen_treatment constr
_refine_ls_number_constraints 48
_refine_ls_number_parameters 163
_refine_ls_number_reflns 3150
_refine_ls_number_restraints 0
_refine_ls_R_factor_all 0.0234
_refine_ls_R_factor_gt 0.0216
_refine_ls_shift/su_max 0.0045
_refine_ls_shift/su_mean 0.0005
_refine_ls_structure_factor_coef Fsqd
_refine_ls_weighting_details w=1/[\s^2^(I)+0.0004I^2^]
_refine_ls_weighting_scheme sigma
_refine_ls_wR_factor_gt 0.0493
_refine_ls_wR_factor_ref 0.0501
_reflns_number_gt 3004
_reflns_number_total 3150
_reflns_threshold_expression I>3\s(I)
_cod_data_source_file bq2062.cif
_cod_data_source_block I
_cod_depositor_comments
;
The following automatic conversions were performed:
'_exptl_absorpt_correction_type' value 'Gaussian' changed to 'gaussian'
according to '/home/saulius/struct/CIF-dictionaries/cif_core.dic'
dictionary named 'cif_core.dic' version 2.4.1 from 2010-06-29.

Automatic conversion script
Id: cif_fix_enum 1527 2010-12-29 10:47:43Z saulius 

The following automatic conversions were performed:

'_exptl_absorpt_correction_type' value 'Gaussian' changed to
'gaussian' according to
/home/saulius/struct/CIF-dictionaries/cif_core.dic dictionary named
'cif_core.dic' version 2.4.1 from 2010-06-29.

Automatic conversion script
Id: cif_fix_values 1715 2011-07-08 13:25:40Z adriana 
;
_cod_original_formula_sum 'C3 H12 N6 O4 S3 Se1 Zn1'
_cod_database_code 2217424
_cod_database_fobs_code 2217424

loop_
_symmetry_equiv_pos_site_id
_symmetry_equiv_pos_as_xyz
1 x,y,z
2 -x,-y,1/2+z
3 1/2-x,y,1/2+z
4 1/2+x,-y,z

loop_
_atom_site_type_symbol
_atom_site_label
_atom_site_fract_x
_atom_site_fract_y
_atom_site_fract_z
_atom_site_U_iso_or_equiv
_atom_site_adp_type
_atom_site_calc_flag
_atom_site_occupancy
Zn Zn1 0.43588(3) 0.34032(3) 0.42203(2) 0.02479(9) Uani d 1
Se Se1 0.37373(2) 0.15124(3) 0.247798 0.02293(7) Uani d 1
O O1 0.34191(19) 0.1846(2) 0.34926(13) 0.0363(6) Uani d 1
O O2 0.29853(18) -0.0173(2) 0.22066(12) 0.0317(6) Uani d 1
O O3 0.51627(17) 0.1169(2) 0.23987(16) 0.0372(6) Uani d 1
O O4 0.33169(19) 0.3147(2) 0.19315(15) 0.0392(6) Uani d 1
S S1 0.57849(6) 0.49589(8) 0.34906(5) 0.03060(19) Uani d 1
C C1 0.5054(2) 0.6544(2) 0.29483(16) 0.0290(8) Uani d 1
N N1 0.5667(2) 0.7339(3) 0.23498(16) 0.0401(8) Uani d 1
N N2 0.3957(2) 0.7021(3) 0.31154(18) 0.0447(9) Uani d 1
S S2 0.52313(7) 0.17226(9) 0.52667(5) 0.0327(2) Uani d 1
C C2 0.64030(18) 0.0636(3) 0.48127(17) 0.0314(8) Uani d 1
N N3 0.6501(2) 0.0405(4) 0.39895(16) 0.0468(9) Uani d 1
N N4 0.7222(2) 0.0025(3) 0.53155(17) 0.0460(9) Uani d 1
S S3 0.29592(6) 0.50137(8) 0.49583(5) 0.03039(18) Uani d 1
C C3 0.3845(2) 0.5992(3) 0.57094(15) 0.0295(7) Uani d 1
N N5 0.3360(3) 0.6436(3) 0.64329(16) 0.0453(9) Uani d 1
N N6 0.4979(2) 0.6351(3) 0.55684(18) 0.0455(9) Uani d 1
H H1n1 0.63954 0.698311 0.22123 0.0482 Uiso d 1
H H2n1 0.534956 0.822806 0.208546 0.0482 Uiso d 1
H H1n2 0.359482 0.77757 0.278428 0.0536 Uiso d 1
H H2n2 0.35742 0.658874 0.355973 0.0536 Uiso d 1
H H1n3 0.59099 0.071809 0.364689 0.0562 Uiso d 1
H H2n3 0.71576 -0.006424 0.377612 0.0562 Uiso d 1
H H1n4 0.718708 0.022995 0.58691 0.0552 Uiso d 1
H H2n4 0.781526 -0.059533 0.510475 0.0552 Uiso d 1
H H1n5 0.373839 0.715311 0.677503 0.0543 Uiso d 1
H H2n5 0.265147 0.601891 0.658106 0.0543 Uiso d 1
H H1n6 0.535457 0.589501 0.512718 0.0546 Uiso d 1
H H2n6 0.536798 0.705007 0.591462 0.0546 Uiso d 1

loop_
_atom_site_aniso_label
_atom_site_aniso_U_11
_atom_site_aniso_U_22
_atom_site_aniso_U_33
_atom_site_aniso_U_12
_atom_site_aniso_U_13
_atom_site_aniso_U_23
_atom_site_aniso_type_symbol
Zn1 0.02747(16) 0.02426(15) 0.02265(16) 0.00004(11) 0.00160(12) -0.00106(11) Zn
Se1 0.02532(13) 0.02427(12) 0.01920(13) -0.00028(8) 0.00161(10) 0.00140(11) Se
O1 0.0414(12) 0.0444(10) 0.0231(9) -0.0183(9) 0.0063(9) -0.0069(8) O
O2 0.0396(10) 0.0290(9) 0.0264(10) -0.0047(7) -0.0031(8) -0.0027(6) O
O3 0.0268(9) 0.0441(10) 0.0408(12) 0.0020(8) 0.0042(10) 0.0047(10) O
O4 0.0401(11) 0.0336(9) 0.0441(12) 0.0049(8) 0.0048(10) 0.0138(9) O
S1 0.0252(3) 0.0343(3) 0.0323(3) 0.0001(2) 0.0004(3) 0.0102(3) S
C1 0.0314(15) 0.0266(12) 0.0291(14) -0.0051(10) -0.0037(11) 0.0013(10) C
N1 0.0423(14) 0.0369(12) 0.0412(15) 0.0019(10) 0.0037(11) 0.0138(11) N
N2 0.0364(14) 0.0400(13) 0.0575(18) 0.0084(12) 0.0078(13) 0.0189(12) N
S2 0.0354(4) 0.0400(4) 0.0227(3) 0.0119(3) 0.0055(3) 0.0041(2) S
C2 0.0356(14) 0.0326(13) 0.0260(14) 0.0060(11) 0.0011(11) 0.0012(10) C
N3 0.0477(16) 0.0652(17) 0.0276(13) 0.0260(14) 0.0023(11) -0.0063(12) N
N4 0.0435(15) 0.0629(17) 0.0315(13) 0.0267(12) -0.0011(11) 0.0021(12) N
S3 0.0228(3) 0.0406(3) 0.0279(3) 0.0011(2) -0.0020(3) -0.0110(3) S
C3 0.0324(13) 0.0296(12) 0.0266(14) 0.0035(10) -0.0047(11) -0.0045(11) C
N5 0.0384(15) 0.0655(17) 0.0320(14) -0.0047(12) 0.0003(12) -0.0218(12) N
N6 0.0328(14) 0.0620(17) 0.0418(16) -0.0102(11) 0.0010(12) -0.0253(12) N

loop_
_atom_type_symbol
_atom_type_scat_dispersion_real
_atom_type_scat_dispersion_imag
_atom_type_scat_source
C 0.003 0.002 'International Tables Vol C Tables  4.2.6.8 and 6.1.1.1'
H 0.000 0.000 'International Tables Vol C Tables  4.2.6.8 and 6.1.1.1'
N 0.006 0.003 'International Tables Vol C Tables  4.2.6.8 and 6.1.1.1'
O 0.011 0.006 'International Tables Vol C Tables  4.2.6.8 and 6.1.1.1'
S 0.125 0.123 'International Tables Vol C Tables  4.2.6.8 and 6.1.1.1'
Se -0.093 2.226 'International Tables Vol C Tables  4.2.6.8 and 6.1.1.1'
Zn 0.284 1.430 'International Tables Vol C Tables  4.2.6.8 and 6.1.1.1'

loop_
_exptl_crystal_face_index_h
_exptl_crystal_face_index_k
_exptl_crystal_face_index_l
_exptl_crystal_face_perp_dist
1 0 0 0.050
-1 0 0 0.060
0 0 -1 0.175
0 1 3 0.172
0 -1 2 0.181
15 -14 0 0.125
-1 1 0 0.122
4 9 -1 0.125
1 -14 1 0.155

loop_
_geom_angle_atom_site_label_1
_geom_angle_atom_site_label_2
_geom_angle_atom_site_label_3
_geom_angle
_geom_angle_publ_flag
Se1 Zn1 S1 88.22(2) no
Se1 Zn1 S2 115.80(2) no
Se1 Zn1 S3 122.45(2) no
S1 Zn1 S2 111.31(3) no
S1 Zn1 S3 115.09(3) no
S2 Zn1 S3 103.70(3) no
O1 Se1 O2 105.75(10) no
O1 Se1 O3 108.14(11) no
O1 Se1 O4 108.98(11) no
O2 Se1 O3 110.62(10) no
O2 Se1 O4 110.95(10) no
O3 Se1 O4 112.15(11) no
S1 C1 N1 116.84(19) no
S1 C1 N2 123.6(2) no
N1 C1 N2 119.5(2) no
S2 C2 N3 122.86(19) no
S2 C2 N4 117.7(2) no
N3 C2 N4 119.4(2) no
S3 C3 N5 118.6(2) no
S3 C3 N6 122.2(2) no
N5 C3 N6 119.2(2) no
C1 N1 H1n1 120.0 no
C1 N1 H2n1 120.0 no
H1n1 N1 H2n1 120.0 no
C1 N2 H1n2 120.0 no
C1 N2 H2n2 120.0 no
H1n2 N2 H2n2 120.0 no
C2 N3 H1n3 120.0 no
C2 N3 H2n3 120.0 no
H1n3 N3 H2n3 120.0 no
C2 N4 H1n4 120.0 no
C2 N4 H2n4 120.0 no
H1n4 N4 H2n4 120.0 no
C3 N5 H1n5 120.0 no
C3 N5 H2n5 120.0 no
H1n5 N5 H2n5 120.0 no
C3 N6 H1n6 120.0 no
C3 N6 H2n6 120.0 no
H1n6 N6 H2n6 120.0 no
H1n1 N1 H2n1 120.0 no
H1n2 N2 H2n2 120.0 no
H1n3 N3 H2n3 120.0 no
H1n4 N4 H2n4 120.0 no
H1n5 N5 H2n5 120.0 no
H1n6 N6 H2n6 120.0 no

loop_
_geom_bond_atom_site_label_1
_geom_bond_atom_site_label_2
_geom_bond_distance
_geom_bond_publ_flag
Zn1 O1 1.984(2) no
Zn1 S1 2.3207(8) no
Zn1 S2 2.3330(8) no
Zn1 S3 2.3302(7) no
Se1 O1 1.663(2) no
Se1 O2 1.6307(18) no
Se1 O3 1.6246(19) no
Se1 O4 1.621(2) no
S1 C1 1.722(2) no
C1 N1 1.326(3) no
C1 N2 1.313(4) no
S2 C2 1.724(2) no
C2 N3 1.317(4) no
C2 N4 1.306(3) no
S3 C3 1.729(2) no
C3 N5 1.313(4) no
C3 N6 1.321(3) no
N1 H1n1 0.89 no
N1 H2n1 0.89 no
N2 H1n2 0.89 no
N2 H2n2 0.89 no
N3 H1n3 0.89 no
N3 H2n3 0.89 no
N4 H1n4 0.89 no
N4 H2n4 0.89 no
N5 H1n5 0.89 no
N5 H2n5 0.89 no
N6 H1n6 0.89 no
N6 H2n6 0.89 no
